data_4302961
loop_
_publ_author_name
'Rebecca A. Green'
'Curtis Moore'
'Arnold L. Rheingold'
'Charles S. Weinert'

_publ_section_title
;
Formation and Structures of Germanium(II) Aryloxo/Oxo Clusters
;
_journal_name_full 'Inorganic Chemistry'
_journal_page_first 7510
_journal_page_last 7512
_journal_paper_doi 10.1021/ic900915q
_journal_volume 48
_journal_year 2009
_chemical_formula_sum 'C112 H150 Ge8 N2 O12'
_chemical_formula_weight 2297.06
_chemical_name_systematic
; 
 ? 
;
_space_group_IT_number 14
_symmetry_cell_setting monoclinic
_symmetry_space_group_name_Hall '-P 2ybc'
_symmetry_space_group_name_H-M 'P 1 21/c 1'
_atom_sites_solution_hydrogens geom
_atom_sites_solution_primary direct
_atom_sites_solution_secondary difmap
_audit_creation_method SHELXL-97
_cell_angle_alpha 90.00
_cell_angle_beta 101.046(8)
_cell_angle_gamma 90.00
_cell_formula_units_Z 2
_cell_length_a 14.531(9)
_cell_length_b 15.160(9)
_cell_length_c 27.040(16)
_cell_measurement_reflns_used 9331
_cell_measurement_temperature 150(2)
_cell_measurement_theta_max 27.35
_cell_measurement_theta_min 2.67
_cell_volume 5846(6)
_computing_cell_refinement 'Bruker SAINT'
_computing_data_collection 'Bruker APEX2'
_computing_data_reduction 'Bruker SAINT'
_computing_molecular_graphics 'Bruker SHELXTL'
_computing_publication_material 'Bruker SHELXTL'
_computing_structure_refinement 'SHELXL-97 (Sheldrick, 2008)'
_computing_structure_solution 'SHELXS-97 (Sheldrick, 2008)'
_diffrn_ambient_temperature 150(2)
_diffrn_measured_fraction_theta_full 1.000
_diffrn_measured_fraction_theta_max 0.990
_diffrn_measurement_device_type 'Bruker APEX CCD'
_diffrn_measurement_method '\f and \w scans'
_diffrn_radiation_monochromator graphite
_diffrn_radiation_source 'fine-focus sealed tube'
_diffrn_radiation_type MoK\a
_diffrn_radiation_wavelength 0.71073
_diffrn_reflns_av_R_equivalents 0.0805
_diffrn_reflns_av_sigmaI/netI 0.0419
_diffrn_reflns_limit_h_max 18
_diffrn_reflns_limit_h_min -18
_diffrn_reflns_limit_k_max 19
_diffrn_reflns_limit_k_min -19
_diffrn_reflns_limit_l_max 34
_diffrn_reflns_limit_l_min -34
_diffrn_reflns_number 145198
_diffrn_reflns_theta_full 25.00
_diffrn_reflns_theta_max 27.50
_diffrn_reflns_theta_min 1.43
_exptl_absorpt_coefficient_mu 2.082
_exptl_absorpt_correction_T_max 0.6573
_exptl_absorpt_correction_T_min 0.5555
_exptl_absorpt_correction_type multi-scan
_exptl_absorpt_process_details SADABS
_exptl_crystal_colour colourless
_exptl_crystal_density_diffrn 1.305
_exptl_crystal_density_method 'not measured'
_exptl_crystal_description block
_exptl_crystal_F_000 2376
_exptl_crystal_size_max 0.32
_exptl_crystal_size_mid 0.28
_exptl_crystal_size_min 0.22
_refine_diff_density_max 0.662
_refine_diff_density_min -0.752
_refine_diff_density_rms 0.071
_refine_ls_extinction_coef 0.00024(7)
_refine_ls_extinction_expression Fc^*^=kFc[1+0.001xFc^2^\l^3^/sin(2\q)]^-1/4^
_refine_ls_extinction_method SHELXL
_refine_ls_goodness_of_fit_ref 1.041
_refine_ls_hydrogen_treatment constr
_refine_ls_matrix_type full
_refine_ls_number_parameters 610
_refine_ls_number_reflns 13305
_refine_ls_number_restraints 36
_refine_ls_restrained_S_all 1.059
_refine_ls_R_factor_all 0.0470
_refine_ls_R_factor_gt 0.0339
_refine_ls_shift/su_max 0.002
_refine_ls_shift/su_mean 0.000
_refine_ls_structure_factor_coef Fsqd
_refine_ls_weighting_details 'calc w=1/[\s^2^(Fo^2^)+(0.0394P)^2^+4.1022P] where P=(Fo^2^+2Fc^2^)/3'
_refine_ls_weighting_scheme calc
_refine_ls_wR_factor_gt 0.0856
_refine_ls_wR_factor_ref 0.0930
_reflns_number_gt 10855
_reflns_number_total 13305
_reflns_threshold_expression >2\s(I)
_cod_data_source_file ic900915q_si_003.cif
_cod_data_source_block wein53_0m
_cod_depositor_comments
;
The following automatic conversions were performed:
'_symmetry_cell_setting' value 'Monoclinic' changed to 'monoclinic'
according to '/home/saulius/struct/CIF-dictionaries/cif_core.dic'
dictionary named 'cif_core.dic' version 2.4.1 from 2010-06-29.

Automatic conversion script
Id: cif_fix_enum 1527 2010-12-29 10:47:43Z saulius 
;
_cod_database_code 4302961

loop_
_symmetry_equiv_pos_as_xyz
'x, y, z'
'-x, y+1/2, -z+1/2'
'-x, -y, -z'
'x, -y-1/2, z-1/2'

loop_
_atom_site_label
_atom_site_type_symbol
_atom_site_fract_x
_atom_site_fract_y
_atom_site_fract_z
_atom_site_U_iso_or_equiv
_atom_site_adp_type
_atom_site_occupancy
_atom_site_symmetry_multiplicity
_atom_site_calc_flag
_atom_site_refinement_flags
_atom_site_disorder_assembly
_atom_site_disorder_group
C1 C 0.33589(17) 0.73730(16) 0.40426(9) 0.0306(5) Uani 1 1 d . . .
C2 C 0.2936(2) 0.81146(19) 0.42181(11) 0.0434(7) Uani 1 1 d . . .
C3 C 0.2062(3) 0.8359(3) 0.39312(15) 0.0625(10) Uani 1 1 d . . .
H3 H 0.1754 0.8855 0.4040 0.075 Uiso 1 1 calc R . .
C4 C 0.1624(2) 0.7929(3) 0.35027(16) 0.0692(12) Uani 1 1 d . . .
C5 C 0.2069(3) 0.7211(3) 0.33417(14) 0.0629(10) Uani 1 1 d . . .
H5 H 0.1785 0.6905 0.3045 0.076 Uiso 1 1 calc R . .
C6 C 0.2933(2) 0.6934(2) 0.36110(11) 0.0447(7) Uani 1 1 d . . .
H6 H 0.3234 0.6438 0.3497 0.054 Uiso 1 1 calc R . .
C7 C 0.3396(3) 0.8611(2) 0.46994(13) 0.0653(11) Uani 1 1 d . . .
C8 C 0.4383(4) 0.8931(3) 0.46605(17) 0.0994(18) Uani 1 1 d . . .
H8A H 0.4754 0.8433 0.4576 0.149 Uiso 1 1 calc R . .
H8B H 0.4690 0.9184 0.4984 0.149 Uiso 1 1 calc R . .
H8C H 0.4336 0.9382 0.4397 0.149 Uiso 1 1 calc R . .
C9 C 0.3452(3) 0.7989(2) 0.51585(12) 0.0719(12) Uani 1 1 d . . .
H9A H 0.2829 0.7743 0.5162 0.108 Uiso 1 1 calc R . .
H9B H 0.3669 0.8321 0.5470 0.108 Uiso 1 1 calc R . .
H9C H 0.3892 0.7508 0.5134 0.108 Uiso 1 1 calc R . .
C10 C 0.2798(5) 0.9418(3) 0.48013(18) 0.132(3) Uani 1 1 d . . .
H10A H 0.2705 0.9813 0.4509 0.198 Uiso 1 1 calc R . .
H10B H 0.3125 0.9736 0.5099 0.198 Uiso 1 1 calc R . .
H10C H 0.2188 0.9214 0.4860 0.198 Uiso 1 1 calc R . .
C11 C 0.0662(3) 0.8226(4) 0.3222(2) 0.117(2) Uani 1 1 d . . .
H11A H 0.0229 0.8261 0.3458 0.175 Uiso 1 1 calc R . .
H11B H 0.0423 0.7800 0.2956 0.175 Uiso 1 1 calc R . .
H11C H 0.0716 0.8807 0.3072 0.175 Uiso 1 1 calc R . .
C12 C 0.71007(19) 0.69827(18) 0.62069(10) 0.0364(6) Uani 1 1 d . . .
C13 C 0.76826(19) 0.68323(19) 0.66806(10) 0.0392(6) Uani 1 1 d . . .
C14 C 0.8033(2) 0.7590(2) 0.69488(14) 0.0593(9) Uani 1 1 d . . .
H14 H 0.8426 0.7515 0.7270 0.071 Uiso 1 1 calc R . .
C15 C 0.7840(3) 0.8447(3) 0.67729(17) 0.0737(12) Uani 1 1 d . . .
C16 C 0.7283(3) 0.8557(2) 0.63036(16) 0.0707(11) Uani 1 1 d . . .
H16 H 0.7155 0.9134 0.6172 0.085 Uiso 1 1 calc R . .
C17 C 0.6907(3) 0.7828(2) 0.60203(13) 0.0533(8) Uani 1 1 d . . .
H17 H 0.6517 0.7911 0.5699 0.064 Uiso 1 1 calc R . .
C18 C 0.7900(2) 0.5900(2) 0.68979(11) 0.0439(7) Uani 1 1 d . . .
C19 C 0.8376(2) 0.5343(2) 0.65387(13) 0.0524(8) Uani 1 1 d . . .
H19A H 0.7926 0.5229 0.6226 0.079 Uiso 1 1 calc R . .
H19B H 0.8589 0.4782 0.6701 0.079 Uiso 1 1 calc R . .
H19C H 0.8916 0.5667 0.6462 0.079 Uiso 1 1 calc R . .
C20 C 0.6998(2) 0.5450(2) 0.69816(13) 0.0575(9) Uani 1 1 d . . .
H20A H 0.6687 0.5825 0.7195 0.086 Uiso 1 1 calc R . .
H20B H 0.7152 0.4880 0.7147 0.086 Uiso 1 1 calc R . .
H20C H 0.6579 0.5358 0.6656 0.086 Uiso 1 1 calc R . .
C21 C 0.8593(3) 0.5912(3) 0.74086(14) 0.0747(11) Uani 1 1 d . . .
H21A H 0.9179 0.6197 0.7367 0.112 Uiso 1 1 calc R . .
H21B H 0.8724 0.5305 0.7527 0.112 Uiso 1 1 calc R . .
H21C H 0.8317 0.6241 0.7656 0.112 Uiso 1 1 calc R . .
C22 C 0.8246(5) 0.9234(3) 0.7099(2) 0.125(2) Uani 1 1 d . . .
H22A H 0.8198 0.9767 0.6890 0.188 Uiso 1 1 calc R . .
H22B H 0.8906 0.9120 0.7244 0.188 Uiso 1 1 calc R . .
H22C H 0.7894 0.9319 0.7370 0.188 Uiso 1 1 calc R . .
C23 C 0.79163(18) 0.68070(17) 0.48420(10) 0.0351(6) Uani 1 1 d . . .
C24 C 0.80492(18) 0.72137(17) 0.43874(10) 0.0349(6) Uani 1 1 d . . .
C25 C 0.8921(2) 0.7072(2) 0.42562(12) 0.0465(7) Uani 1 1 d . . .
H25 H 0.9032 0.7333 0.3954 0.056 Uiso 1 1 calc R . .
C26 C 0.9640(2) 0.6572(2) 0.45394(14) 0.0551(8) Uani 1 1 d . . .
C27 C 0.9489(2) 0.6206(2) 0.49837(14) 0.0521(8) Uani 1 1 d . . .
H27 H 0.9967 0.5866 0.5186 0.063 Uiso 1 1 calc R . .
C28 C 0.8632(2) 0.6334(2) 0.51360(12) 0.0434(7) Uani 1 1 d . . .
H28 H 0.8540 0.6092 0.5447 0.052 Uiso 1 1 calc R . .
C29 C 0.7291(2) 0.77871(18) 0.40640(11) 0.0410(6) Uani 1 1 d . . .
C30 C 0.7063(3) 0.8585(2) 0.43759(14) 0.0602(9) Uani 1 1 d . . .
H30A H 0.7638 0.8920 0.4499 0.090 Uiso 1 1 calc R . .
H30B H 0.6802 0.8374 0.4663 0.090 Uiso 1 1 calc R . .
H30C H 0.6604 0.8965 0.4163 0.090 Uiso 1 1 calc R . .
C31 C 0.6390(2) 0.7251(2) 0.38799(13) 0.0535(8) Uani 1 1 d . . .
H31A H 0.5930 0.7620 0.3661 0.080 Uiso 1 1 calc R . .
H31B H 0.6131 0.7057 0.4171 0.080 Uiso 1 1 calc R . .
H31C H 0.6537 0.6735 0.3691 0.080 Uiso 1 1 calc R . .
C32 C 0.7616(3) 0.8149(3) 0.35934(14) 0.0644(10) Uani 1 1 d . . .
H32A H 0.7736 0.7657 0.3379 0.097 Uiso 1 1 calc R . .
H32B H 0.8193 0.8492 0.3697 0.097 Uiso 1 1 calc R . .
H32C H 0.7126 0.8529 0.3404 0.097 Uiso 1 1 calc R . .
C33 C 1.0554(3) 0.6428(3) 0.4354(2) 0.0901(15) Uani 1 1 d . . .
H33A H 1.0442 0.6489 0.3987 0.135 Uiso 1 1 calc R . .
H33B H 1.0793 0.5835 0.4449 0.135 Uiso 1 1 calc R . .
H33C H 1.1016 0.6868 0.4508 0.135 Uiso 1 1 calc R . .
C34 C 0.65073(18) 0.47469(16) 0.33487(9) 0.0315(5) Uani 1 1 d . . .
C35 C 0.71696(19) 0.42719(17) 0.31327(10) 0.0344(6) Uani 1 1 d . . .
C36 C 0.6909(2) 0.40878(19) 0.26171(11) 0.0412(6) Uani 1 1 d . . .
H36 H 0.7338 0.3770 0.2460 0.049 Uiso 1 1 calc R . .
C37 C 0.6059(2) 0.43420(19) 0.23217(11) 0.0420(7) Uani 1 1 d . . .
C38 C 0.5429(2) 0.48072(19) 0.25500(11) 0.0424(6) Uani 1 1 d . . .
H38 H 0.4842 0.4985 0.2357 0.051 Uiso 1 1 calc R . .
C39 C 0.5658(2) 0.50131(19) 0.30601(10) 0.0382(6) Uani 1 1 d . . .
H39 H 0.5228 0.5339 0.3212 0.046 Uiso 1 1 calc R . .
C40 C 0.8123(2) 0.3988(2) 0.34454(12) 0.0448(7) Uani 1 1 d . . .
C41 C 0.7985(2) 0.3349(2) 0.38715(13) 0.0543(8) Uani 1 1 d . . .
H41A H 0.8597 0.3131 0.4045 0.081 Uiso 1 1 calc R . .
H41B H 0.7595 0.2851 0.3727 0.081 Uiso 1 1 calc R . .
H41C H 0.7677 0.3661 0.4112 0.081 Uiso 1 1 calc R . .
C42 C 0.8683(2) 0.4807(3) 0.36710(15) 0.0610(9) Uani 1 1 d . . .
H42A H 0.8342 0.5107 0.3902 0.091 Uiso 1 1 calc R . .
H42B H 0.8761 0.5210 0.3399 0.091 Uiso 1 1 calc R . .
H42C H 0.9300 0.4622 0.3855 0.091 Uiso 1 1 calc R . .
C43 C 0.8717(3) 0.3502(3) 0.31136(15) 0.0721(11) Uani 1 1 d . . .
H43A H 0.8820 0.3892 0.2840 0.108 Uiso 1 1 calc R . .
H43B H 0.8386 0.2970 0.2971 0.108 Uiso 1 1 calc R . .
H43C H 0.9323 0.3337 0.3320 0.108 Uiso 1 1 calc R . .
C44 C 0.5831(3) 0.4116(3) 0.17648(12) 0.0640(10) Uani 1 1 d . . .
H44A H 0.6152 0.4531 0.1577 0.096 Uiso 1 1 calc R . .
H44B H 0.5152 0.4157 0.1643 0.096 Uiso 1 1 calc R . .
H44C H 0.6042 0.3514 0.1714 0.096 Uiso 1 1 calc R . .
C1S C 0.5233(4) 0.1451(3) 0.34502(18) 0.0802(13) Uani 1 1 d . . .
H1S H 0.4966 0.1279 0.3730 0.096 Uiso 1 1 calc R . .
C2S C 0.6132(4) 0.1214(4) 0.3434(2) 0.1055(18) Uani 1 1 d . . .
H2S H 0.6484 0.0881 0.3703 0.127 Uiso 1 1 calc R . .
C3S C 0.6527(5) 0.1449(5) 0.3037(3) 0.124(3) Uani 1 1 d . . .
H3S H 0.7153 0.1279 0.3027 0.149 Uiso 1 1 calc R . .
C4S C 0.6021(6) 0.1933(4) 0.2652(3) 0.125(3) Uani 1 1 d . . .
H4S H 0.6292 0.2099 0.2373 0.150 Uiso 1 1 calc R . .
C5S C 0.5105(5) 0.2180(3) 0.2671(2) 0.1067(19) Uani 1 1 d . . .
H5S H 0.4753 0.2522 0.2407 0.128 Uiso 1 1 calc R . .
C6S C 0.4712(4) 0.1931(3) 0.30714(19) 0.0841(13) Uani 1 1 d . . .
H6S H 0.4085 0.2090 0.3084 0.101 Uiso 1 1 calc R . .
C7S C -0.0279(4) 0.8483(4) 0.5494(2) 0.184(3) Uani 1 1 d GU . .
H7S H -0.0679 0.8157 0.5239 0.221 Uiso 1 1 calc R . .
C8S C -0.0394(4) 0.8427(4) 0.5992(3) 0.185(3) Uani 1 1 d GU . .
H8S H -0.0872 0.8063 0.6077 0.222 Uiso 1 1 calc R . .
C9S C 0.0191(5) 0.8904(5) 0.6364(2) 0.208(3) Uani 1 1 d GU . .
H9S H 0.0113 0.8866 0.6704 0.250 Uiso 1 1 calc R . .
C10S C 0.0890(5) 0.9438(5) 0.6239(2) 0.218(3) Uani 1 1 d GU . .
H10S H 0.1289 0.9764 0.6494 0.262 Uiso 1 1 calc R . .
C11S C 0.1004(5) 0.9494(5) 0.5741(3) 0.249(4) Uani 1 1 d GU . .
H11S H 0.1482 0.9858 0.5656 0.298 Uiso 1 1 calc R . .
C12S C 0.0420(5) 0.9017(5) 0.53688(19) 0.250(4) Uani 1 1 d GU . .
H12S H 0.0498 0.9055 0.5029 0.299 Uiso 1 1 calc R . .
Ge1 Ge 0.442395(17) 0.602559(16) 0.458110(9) 0.02522(7) Uani 1 1 d . . .
Ge2 Ge 0.651888(17) 0.603268(17) 0.527084(10) 0.02703(7) Uani 1 1 d . . .
Ge3 Ge 0.596971(17) 0.469978(16) 0.429552(9) 0.02696(7) Uani 1 1 d . . .
Ge4 Ge 0.701736(17) 0.450098(17) 0.513226(10) 0.02929(7) Uani 1 1 d . . .
N1 N 0.53421(15) 0.36383(14) 0.39439(8) 0.0339(5) Uani 1 1 d . . .
H1A H 0.4749 0.3595 0.4005 0.051 Uiso 1 1 calc R . .
H1B H 0.5672 0.3146 0.4060 0.051 Uiso 1 1 calc R . .
H1C H 0.5319 0.3690 0.3606 0.051 Uiso 1 1 calc R . .
O1 O 0.42296(12) 0.70915(11) 0.42873(7) 0.0331(4) Uani 1 1 d . . .
O2 O 0.53165(11) 0.63349(11) 0.51049(6) 0.0311(4) Uani 1 1 d . . .
O3 O 0.49781(12) 0.54060(11) 0.41556(6) 0.0313(4) Uani 1 1 d . . .
O4 O 0.66732(13) 0.62636(12) 0.59418(7) 0.0360(4) Uani 1 1 d . . .
O5 O 0.70711(13) 0.69190(12) 0.49982(7) 0.0396(4) Uani 1 1 d . . .
O6 O 0.67154(12) 0.49534(12) 0.38579(6) 0.0334(4) Uani 1 1 d . . .

loop_
_atom_site_aniso_label
_atom_site_aniso_U_11
_atom_site_aniso_U_22
_atom_site_aniso_U_33
_atom_site_aniso_U_23
_atom_site_aniso_U_13
_atom_site_aniso_U_12
C1 0.0322(12) 0.0324(12) 0.0280(13) 0.0087(10) 0.0081(10) 0.0015(10)
C2 0.0551(17) 0.0415(15) 0.0377(16) 0.0140(12) 0.0192(14) 0.0148(13)
C3 0.060(2) 0.072(2) 0.064(2) 0.0353(19) 0.0320(19) 0.0341(18)
C4 0.0367(17) 0.101(3) 0.067(3) 0.049(2) 0.0029(17) 0.0049(18)
C5 0.055(2) 0.079(2) 0.047(2) 0.0229(18) -0.0111(16) -0.0195(19)
C6 0.0517(17) 0.0427(15) 0.0374(17) 0.0061(12) 0.0024(14) -0.0041(13)
C7 0.118(3) 0.0393(16) 0.0395(19) 0.0003(14) 0.019(2) 0.0229(19)
C8 0.159(5) 0.069(3) 0.065(3) -0.020(2) 0.008(3) -0.049(3)
C9 0.129(4) 0.058(2) 0.0313(18) 0.0002(15) 0.021(2) 0.022(2)
C10 0.263(8) 0.068(3) 0.071(3) 0.002(2) 0.047(4) 0.085(4)
C11 0.044(2) 0.189(6) 0.112(4) 0.091(4) 0.002(2) 0.023(3)
C12 0.0379(14) 0.0421(14) 0.0304(14) -0.0067(11) 0.0097(12) -0.0040(11)
C13 0.0363(14) 0.0519(16) 0.0296(15) -0.0113(12) 0.0064(12) -0.0064(12)
C14 0.060(2) 0.068(2) 0.049(2) -0.0263(17) 0.0091(16) -0.0134(17)
C15 0.093(3) 0.058(2) 0.075(3) -0.034(2) 0.028(2) -0.020(2)
C16 0.106(3) 0.0400(18) 0.075(3) -0.0096(18) 0.040(3) -0.0016(19)
C17 0.068(2) 0.0476(17) 0.0481(19) -0.0001(14) 0.0212(17) 0.0063(15)
C18 0.0426(16) 0.0612(18) 0.0249(15) -0.0057(13) -0.0012(12) 0.0002(13)
C19 0.0532(18) 0.0589(19) 0.0448(19) 0.0002(15) 0.0084(15) 0.0102(15)
C20 0.063(2) 0.069(2) 0.0433(19) 0.0089(16) 0.0181(17) -0.0024(17)
C21 0.074(3) 0.098(3) 0.041(2) -0.006(2) -0.0152(19) 0.012(2)
C22 0.170(6) 0.076(3) 0.133(5) -0.064(3) 0.034(4) -0.034(4)
C23 0.0336(13) 0.0362(13) 0.0374(15) -0.0045(11) 0.0118(12) -0.0076(10)
C24 0.0355(13) 0.0320(12) 0.0391(15) 0.0019(11) 0.0117(12) -0.0048(10)
C25 0.0418(15) 0.0498(17) 0.0524(19) 0.0083(14) 0.0203(14) -0.0037(13)
C26 0.0305(14) 0.0586(19) 0.078(3) 0.0090(17) 0.0160(15) -0.0020(13)
C27 0.0320(15) 0.0541(18) 0.067(2) 0.0127(16) -0.0002(15) -0.0023(13)
C28 0.0385(15) 0.0480(16) 0.0415(17) 0.0084(13) 0.0021(13) -0.0094(12)
C29 0.0437(15) 0.0379(14) 0.0435(17) 0.0101(12) 0.0136(13) 0.0012(12)
C30 0.077(2) 0.0381(16) 0.069(2) 0.0056(16) 0.022(2) 0.0076(16)
C31 0.0457(17) 0.0513(18) 0.060(2) 0.0141(16) 0.0000(15) -0.0026(14)
C32 0.073(2) 0.068(2) 0.056(2) 0.0259(18) 0.0241(19) 0.0060(18)
C33 0.042(2) 0.101(3) 0.136(4) 0.035(3) 0.040(2) 0.012(2)
C34 0.0409(14) 0.0318(12) 0.0240(13) 0.0008(10) 0.0119(11) -0.0012(10)
C35 0.0401(14) 0.0331(13) 0.0335(15) 0.0003(11) 0.0156(12) -0.0010(11)
C36 0.0508(17) 0.0433(15) 0.0335(16) -0.0039(12) 0.0182(13) 0.0057(12)
C37 0.0586(18) 0.0419(15) 0.0274(15) -0.0021(12) 0.0131(13) 0.0005(13)
C38 0.0478(16) 0.0493(16) 0.0291(15) 0.0056(12) 0.0054(13) 0.0053(13)
C39 0.0419(15) 0.0440(14) 0.0311(15) 0.0047(12) 0.0128(12) 0.0075(12)
C40 0.0395(15) 0.0571(18) 0.0402(17) -0.0036(14) 0.0139(13) 0.0071(13)
C41 0.0551(19) 0.0566(19) 0.052(2) 0.0085(15) 0.0112(16) 0.0175(15)
C42 0.0384(16) 0.080(2) 0.065(2) -0.0021(19) 0.0108(16) -0.0103(16)
C43 0.055(2) 0.102(3) 0.063(2) -0.008(2) 0.0233(19) 0.029(2)
C44 0.087(3) 0.075(2) 0.0304(18) -0.0084(16) 0.0108(18) 0.010(2)
C1S 0.098(3) 0.082(3) 0.066(3) -0.029(2) 0.030(3) -0.020(3)
C2S 0.104(4) 0.123(4) 0.084(4) -0.049(3) 0.005(3) -0.008(3)
C3S 0.101(4) 0.144(6) 0.138(6) -0.078(5) 0.047(4) -0.052(4)
C4S 0.173(7) 0.098(4) 0.135(6) -0.051(4) 0.104(5) -0.069(4)
C5S 0.177(6) 0.064(3) 0.090(4) -0.009(2) 0.053(4) -0.018(3)
C6S 0.110(4) 0.067(3) 0.083(3) -0.024(2) 0.038(3) -0.016(3)
C7S 0.206(6) 0.159(5) 0.188(6) -0.048(5) 0.037(6) -0.105(5)
C8S 0.179(6) 0.182(6) 0.215(7) -0.064(6) 0.093(6) -0.065(5)
C9S 0.227(7) 0.217(7) 0.203(7) -0.077(6) 0.098(6) -0.058(6)
C10S 0.266(7) 0.219(7) 0.180(7) -0.078(6) 0.066(6) -0.132(6)
C11S 0.297(7) 0.266(7) 0.193(7) -0.062(6) 0.071(7) -0.196(6)
C12S 0.287(8) 0.263(7) 0.200(7) -0.053(6) 0.051(6) -0.162(6)
Ge1 0.02528(12) 0.02924(13) 0.02119(14) 0.00088(10) 0.00457(10) 0.00349(9)
Ge2 0.02582(13) 0.03314(13) 0.02208(14) 0.00032(10) 0.00450(10) -0.00075(10)
Ge3 0.02943(13) 0.03180(13) 0.02057(14) -0.00194(10) 0.00712(10) 0.00323(10)
Ge4 0.02450(13) 0.03669(14) 0.02690(15) 0.00069(10) 0.00549(11) 0.00459(10)
N1 0.0390(12) 0.0356(11) 0.0284(12) -0.0030(9) 0.0098(10) -0.0009(9)
O1 0.0305(9) 0.0324(9) 0.0354(10) 0.0070(7) 0.0036(8) 0.0025(7)
O2 0.0288(9) 0.0401(9) 0.0233(9) -0.0026(7) 0.0022(7) 0.0053(7)
O3 0.0334(9) 0.0370(9) 0.0238(9) -0.0018(7) 0.0064(7) 0.0068(7)
O4 0.0391(10) 0.0450(10) 0.0222(9) -0.0027(8) 0.0015(8) -0.0102(8)
O5 0.0430(10) 0.0378(10) 0.0431(11) 0.0058(8) 0.0214(9) 0.0000(8)
O6 0.0358(9) 0.0435(10) 0.0230(9) -0.0036(7) 0.0112(8) -0.0016(8)

loop_
_atom_type_symbol
_atom_type_description
_atom_type_scat_dispersion_real
_atom_type_scat_dispersion_imag
_atom_type_scat_source
C C 0.0033 0.0016 'International Tables Vol C Tables 4.2.6.8 and 6.1.1.4'
H H 0.0000 0.0000 'International Tables Vol C Tables 4.2.6.8 and 6.1.1.4'
O O 0.0106 0.0060 'International Tables Vol C Tables 4.2.6.8 and 6.1.1.4'
Ge Ge 0.1547 1.8001 'International Tables Vol C Tables 4.2.6.8 and 6.1.1.4'
N N 0.0061 0.0033 'International Tables Vol C Tables 4.2.6.8 and 6.1.1.4'

loop_
_geom_angle_atom_site_label_1
_geom_angle_atom_site_label_2
_geom_angle_atom_site_label_3
_geom_angle
_geom_angle_site_symmetry_1
_geom_angle_site_symmetry_3
_geom_angle_publ_flag
O1 C1 C6 118.5(2) . . ?
O1 C1 C2 120.4(2) . . ?
C6 C1 C2 121.0(3) . . ?
C3 C2 C1 115.6(3) . . ?
C3 C2 C7 122.5(3) . . ?
C1 C2 C7 121.9(3) . . ?
C4 C3 C2 124.3(3) . . ?
C4 C3 H3 117.8 . . ?
C2 C3 H3 117.8 . . ?
C3 C4 C5 118.1(3) . . ?
C3 C4 C11 120.8(5) . . ?
C5 C4 C11 121.1(5) . . ?
C4 C5 C6 120.3(4) . . ?
C4 C5 H5 119.9 . . ?
C6 C5 H5 119.9 . . ?
C1 C6 C5 120.7(3) . . ?
C1 C6 H6 119.7 . . ?
C5 C6 H6 119.7 . . ?
C8 C7 C2 110.9(3) . . ?
C8 C7 C9 110.0(4) . . ?
C2 C7 C9 109.1(3) . . ?
C8 C7 C10 108.9(4) . . ?
C2 C7 C10 111.5(4) . . ?
C9 C7 C10 106.4(3) . . ?
C7 C8 H8A 109.5 . . ?
C7 C8 H8B 109.5 . . ?
H8A C8 H8B 109.5 . . ?
C7 C8 H8C 109.5 . . ?
H8A C8 H8C 109.5 . . ?
H8B C8 H8C 109.5 . . ?
C7 C9 H9A 109.5 . . ?
C7 C9 H9B 109.5 . . ?
H9A C9 H9B 109.5 . . ?
C7 C9 H9C 109.5 . . ?
H9A C9 H9C 109.5 . . ?
H9B C9 H9C 109.5 . . ?
C7 C10 H10A 109.5 . . ?
C7 C10 H10B 109.5 . . ?
H10A C10 H10B 109.5 . . ?
C7 C10 H10C 109.5 . . ?
H10A C10 H10C 109.5 . . ?
H10B C10 H10C 109.5 . . ?
C4 C11 H11A 109.5 . . ?
C4 C11 H11B 109.5 . . ?
H11A C11 H11B 109.5 . . ?
C4 C11 H11C 109.5 . . ?
H11A C11 H11C 109.5 . . ?
H11B C11 H11C 109.5 . . ?
O4 C12 C17 120.0(3) . . ?
O4 C12 C13 118.3(2) . . ?
C17 C12 C13 121.6(3) . . ?
C14 C13 C12 115.6(3) . . ?
C14 C13 C18 121.8(3) . . ?
C12 C13 C18 122.5(2) . . ?
C15 C14 C13 123.9(4) . . ?
C15 C14 H14 118.0 . . ?
C13 C14 H14 118.0 . . ?
C16 C15 C14 118.1(3) . . ?
C16 C15 C22 121.9(4) . . ?
C14 C15 C22 120.0(5) . . ?
C15 C16 C17 120.6(4) . . ?
C15 C16 H16 119.7 . . ?
C17 C16 H16 119.7 . . ?
C12 C17 C16 120.1(3) . . ?
C12 C17 H17 120.0 . . ?
C16 C17 H17 120.0 . . ?
C20 C18 C13 110.2(3) . . ?
C20 C18 C21 107.6(3) . . ?
C13 C18 C21 112.4(3) . . ?
C20 C18 C19 110.4(3) . . ?
C13 C18 C19 110.2(2) . . ?
C21 C18 C19 105.9(3) . . ?
C18 C19 H19A 109.5 . . ?
C18 C19 H19B 109.5 . . ?
H19A C19 H19B 109.5 . . ?
C18 C19 H19C 109.5 . . ?
H19A C19 H19C 109.5 . . ?
H19B C19 H19C 109.5 . . ?
C18 C20 H20A 109.5 . . ?
C18 C20 H20B 109.5 . . ?
H20A C20 H20B 109.5 . . ?
C18 C20 H20C 109.5 . . ?
H20A C20 H20C 109.5 . . ?
H20B C20 H20C 109.5 . . ?
C18 C21 H21A 109.5 . . ?
C18 C21 H21B 109.5 . . ?
H21A C21 H21B 109.5 . . ?
C18 C21 H21C 109.5 . . ?
H21A C21 H21C 109.5 . . ?
H21B C21 H21C 109.5 . . ?
C15 C22 H22A 109.5 . . ?
C15 C22 H22B 109.5 . . ?
H22A C22 H22B 109.5 . . ?
C15 C22 H22C 109.5 . . ?
H22A C22 H22C 109.5 . . ?
H22B C22 H22C 109.5 . . ?
C28 C23 O5 120.1(2) . . ?
C28 C23 C24 120.7(2) . . ?
O5 C23 C24 119.1(2) . . ?
C25 C24 C23 115.7(3) . . ?
C25 C24 C29 121.9(2) . . ?
C23 C24 C29 122.4(2) . . ?
C26 C25 C24 124.4(3) . . ?
C26 C25 H25 117.8 . . ?
C24 C25 H25 117.8 . . ?
C27 C26 C25 118.0(3) . . ?
C27 C26 C33 121.5(3) . . ?
C25 C26 C33 120.4(3) . . ?
C26 C27 C28 120.0(3) . . ?
C26 C27 H27 120.0 . . ?
C28 C27 H27 120.0 . . ?
C23 C28 C27 121.1(3) . . ?
C23 C28 H28 119.4 . . ?
C27 C28 H28 119.4 . . ?
C24 C29 C31 110.9(2) . . ?
C24 C29 C32 111.8(2) . . ?
C31 C29 C32 107.3(3) . . ?
C24 C29 C30 109.7(3) . . ?
C31 C29 C30 109.3(3) . . ?
C32 C29 C30 107.7(3) . . ?
C29 C30 H30A 109.5 . . ?
C29 C30 H30B 109.5 . . ?
H30A C30 H30B 109.5 . . ?
C29 C30 H30C 109.5 . . ?
H30A C30 H30C 109.5 . . ?
H30B C30 H30C 109.5 . . ?
C29 C31 H31A 109.5 . . ?
C29 C31 H31B 109.5 . . ?
H31A C31 H31B 109.5 . . ?
C29 C31 H31C 109.5 . . ?
H31A C31 H31C 109.5 . . ?
H31B C31 H31C 109.5 . . ?
C29 C32 H32A 109.5 . . ?
C29 C32 H32B 109.5 . . ?
H32A C32 H32B 109.5 . . ?
C29 C32 H32C 109.5 . . ?
H32A C32 H32C 109.5 . . ?
H32B C32 H32C 109.5 . . ?
C26 C33 H33A 109.5 . . ?
C26 C33 H33B 109.5 . . ?
H33A C33 H33B 109.5 . . ?
C26 C33 H33C 109.5 . . ?
H33A C33 H33C 109.5 . . ?
H33B C33 H33C 109.5 . . ?
O6 C34 C39 119.6(2) . . ?
O6 C34 C35 119.2(2) . . ?
C39 C34 C35 121.2(2) . . ?
C36 C35 C34 115.9(3) . . ?
C36 C35 C40 122.3(2) . . ?
C34 C35 C40 121.8(2) . . ?
C37 C36 C35 123.9(2) . . ?
C37 C36 H36 118.0 . . ?
C35 C36 H36 118.0 . . ?
C36 C37 C38 118.2(3) . . ?
C36 C37 C44 120.6(3) . . ?
C38 C37 C44 121.2(3) . . ?
C37 C38 C39 120.1(3) . . ?
C37 C38 H38 119.9 . . ?
C39 C38 H38 119.9 . . ?
C34 C39 C38 120.7(2) . . ?
C34 C39 H39 119.7 . . ?
C38 C39 H39 119.7 . . ?
C35 C40 C42 110.1(3) . . ?
C35 C40 C43 111.0(3) . . ?
C42 C40 C43 107.5(3) . . ?
C35 C40 C41 110.7(2) . . ?
C42 C40 C41 110.0(3) . . ?
C43 C40 C41 107.4(3) . . ?
C40 C41 H41A 109.5 . . ?
C40 C41 H41B 109.5 . . ?
H41A C41 H41B 109.5 . . ?
C40 C41 H41C 109.5 . . ?
H41A C41 H41C 109.5 . . ?
H41B C41 H41C 109.5 . . ?
C40 C42 H42A 109.5 . . ?
C40 C42 H42B 109.5 . . ?
H42A C42 H42B 109.5 . . ?
C40 C42 H42C 109.5 . . ?
H42A C42 H42C 109.5 . . ?
H42B C42 H42C 109.5 . . ?
C40 C43 H43A 109.5 . . ?
C40 C43 H43B 109.5 . . ?
H43A C43 H43B 109.5 . . ?
C40 C43 H43C 109.5 . . ?
H43A C43 H43C 109.5 . . ?
H43B C43 H43C 109.5 . . ?
C37 C44 H44A 109.5 . . ?
C37 C44 H44B 109.5 . . ?
H44A C44 H44B 109.5 . . ?
C37 C44 H44C 109.5 . . ?
H44A C44 H44C 109.5 . . ?
H44B C44 H44C 109.5 . . ?
C6S C1S C2S 121.0(5) . . ?
C6S C1S H1S 119.5 . . ?
C2S C1S H1S 119.5 . . ?
C3S C2S C1S 120.5(7) . . ?
C3S C2S H2S 119.7 . . ?
C1S C2S H2S 119.7 . . ?
C2S C3S C4S 119.7(7) . . ?
C2S C3S H3S 120.2 . . ?
C4S C3S H3S 120.2 . . ?
C3S C4S C5S 119.6(6) . . ?
C3S C4S H4S 120.2 . . ?
C5S C4S H4S 120.2 . . ?
C6S C5S C4S 120.1(6) . . ?
C6S C5S H5S 120.0 . . ?
C4S C5S H5S 120.0 . . ?
C1S C6S C5S 119.1(5) . . ?
C1S C6S H6S 120.5 . . ?
C5S C6S H6S 120.5 . . ?
C8S C7S C12S 120.0 . . ?
C8S C7S H7S 120.0 . . ?
C12S C7S H7S 120.0 . . ?
C7S C8S C9S 120.0 . . ?
C7S C8S H8S 120.0 . . ?
C9S C8S H8S 120.0 . . ?
C10S C9S C8S 120.0 . . ?
C10S C9S H9S 120.0 . . ?
C8S C9S H9S 120.0 . . ?
C9S C10S C11S 120.0 . . ?
C9S C10S H10S 120.0 . . ?
C11S C10S H10S 120.0 . . ?
C12S C11S C10S 120.0 . . ?
C12S C11S H11S 120.0 . . ?
C10S C11S H11S 120.0 . . ?
C11S C12S C7S 120.0 . . ?
C11S C12S H12S 120.0 . . ?
C7S C12S H12S 120.0 . . ?
O2 Ge1 O3 107.39(9) . . ?
O2 Ge1 O1 98.21(9) . . ?
O3 Ge1 O1 103.84(9) . . ?
O2 Ge1 Ge4 111.19(7) . 3_666 ?
O3 Ge1 Ge4 122.56(6) . 3_666 ?
O1 Ge1 Ge4 110.73(6) . 3_666 ?
O2 Ge2 O5 101.45(9) . . ?
O2 Ge2 O4 97.44(8) . . ?
O5 Ge2 O4 106.64(9) . . ?
O2 Ge2 Ge4 120.26(6) . . ?
O5 Ge2 Ge4 118.17(7) . . ?
O4 Ge2 Ge4 110.29(6) . . ?
O3 Ge3 O6 107.36(9) . . ?
O3 Ge3 N1 96.10(10) . . ?
O6 Ge3 N1 97.88(9) . . ?
O3 Ge3 Ge4 126.57(6) . . ?
O6 Ge3 Ge4 106.49(7) . . ?
N1 Ge3 Ge4 118.58(7) . . ?
Ge2 Ge4 Ge3 83.03(2) . . ?
Ge2 Ge4 Ge1 88.04(3) . 3_666 ?
Ge3 Ge4 Ge1 85.28(4) . 3_666 ?
Ge3 N1 H1A 109.5 . . ?
Ge3 N1 H1B 109.5 . . ?
H1A N1 H1B 109.5 . . ?
Ge3 N1 H1C 109.5 . . ?
H1A N1 H1C 109.5 . . ?
H1B N1 H1C 109.5 . . ?
C1 O1 Ge1 122.83(15) . . ?
Ge2 O2 Ge1 131.30(10) . . ?
Ge3 O3 Ge1 128.69(10) . . ?
C12 O4 Ge2 128.70(16) . . ?
C23 O5 Ge2 121.77(16) . . ?
C34 O6 Ge3 124.20(16) . . ?

loop_
_geom_bond_atom_site_label_1
_geom_bond_atom_site_label_2
_geom_bond_distance
_geom_bond_site_symmetry_2
_geom_bond_publ_flag
C1 O1 1.379(3) . ?
C1 C6 1.383(4) . ?
C1 C2 1.407(4) . ?
C2 C3 1.405(5) . ?
C2 C7 1.540(5) . ?
C3 C4 1.375(6) . ?
C3 H3 0.9500 . ?
C4 C5 1.378(6) . ?
C4 C11 1.525(5) . ?
C5 C6 1.390(5) . ?
C5 H5 0.9500 . ?
C6 H6 0.9500 . ?
C7 C8 1.537(6) . ?
C7 C9 1.549(5) . ?
C7 C10 1.556(5) . ?
C8 H8A 0.9800 . ?
C8 H8B 0.9800 . ?
C8 H8C 0.9800 . ?
C9 H9A 0.9800 . ?
C9 H9B 0.9800 . ?
C9 H9C 0.9800 . ?
C10 H10A 0.9800 . ?
C10 H10B 0.9800 . ?
C10 H10C 0.9800 . ?
C11 H11A 0.9800 . ?
C11 H11B 0.9800 . ?
C11 H11C 0.9800 . ?
C12 O4 1.385(3) . ?
C12 C17 1.386(4) . ?
C12 C13 1.412(4) . ?
C13 C14 1.401(4) . ?
C13 C18 1.541(4) . ?
C14 C15 1.394(6) . ?
C14 H14 0.9500 . ?
C15 C16 1.378(6) . ?
C15 C22 1.532(5) . ?
C16 C17 1.395(5) . ?
C16 H16 0.9500 . ?
C17 H17 0.9500 . ?
C18 C20 1.532(4) . ?
C18 C21 1.545(5) . ?
C18 C19 1.546(4) . ?
C19 H19A 0.9800 . ?
C19 H19B 0.9800 . ?
C19 H19C 0.9800 . ?
C20 H20A 0.9800 . ?
C20 H20B 0.9800 . ?
C20 H20C 0.9800 . ?
C21 H21A 0.9800 . ?
C21 H21B 0.9800 . ?
C21 H21C 0.9800 . ?
C22 H22A 0.9800 . ?
C22 H22B 0.9800 . ?
C22 H22C 0.9800 . ?
C23 C28 1.382(4) . ?
C23 O5 1.384(3) . ?
C23 C24 1.421(4) . ?
C24 C25 1.396(4) . ?
C24 C29 1.538(4) . ?
C25 C26 1.394(4) . ?
C25 H25 0.9500 . ?
C26 C27 1.379(5) . ?
C26 C33 1.523(5) . ?
C27 C28 1.398(4) . ?
C27 H27 0.9500 . ?
C28 H28 0.9500 . ?
C29 C31 1.540(4) . ?
C29 C32 1.541(4) . ?
C29 C30 1.546(4) . ?
C30 H30A 0.9800 . ?
C30 H30B 0.9800 . ?
C30 H30C 0.9800 . ?
C31 H31A 0.9800 . ?
C31 H31B 0.9800 . ?
C31 H31C 0.9800 . ?
C32 H32A 0.9800 . ?
C32 H32B 0.9800 . ?
C32 H32C 0.9800 . ?
C33 H33A 0.9800 . ?
C33 H33B 0.9800 . ?
C33 H33C 0.9800 . ?
C34 O6 1.388(3) . ?
C34 C39 1.388(4) . ?
C34 C35 1.415(3) . ?
C35 C36 1.401(4) . ?
C35 C40 1.539(4) . ?
C36 C37 1.390(4) . ?
C36 H36 0.9500 . ?
C37 C38 1.390(4) . ?
C37 C44 1.518(4) . ?
C38 C39 1.391(4) . ?
C38 H38 0.9500 . ?
C39 H39 0.9500 . ?
C40 C42 1.544(5) . ?
C40 C43 1.547(4) . ?
C40 C41 1.547(4) . ?
C41 H41A 0.9800 . ?
C41 H41B 0.9800 . ?
C41 H41C 0.9800 . ?
C42 H42A 0.9800 . ?
C42 H42B 0.9800 . ?
C42 H42C 0.9800 . ?
C43 H43A 0.9800 . ?
C43 H43B 0.9800 . ?
C43 H43C 0.9800 . ?
C44 H44A 0.9800 . ?
C44 H44B 0.9800 . ?
C44 H44C 0.9800 . ?
C1S C6S 1.361(7) . ?
C1S C2S 1.364(7) . ?
C1S H1S 0.9500 . ?
C2S C3S 1.360(9) . ?
C2S H2S 0.9500 . ?
C3S C4S 1.367(9) . ?
C3S H3S 0.9500 . ?
C4S C5S 1.394(9) . ?
C4S H4S 0.9500 . ?
C5S C6S 1.370(7) . ?
C5S H5S 0.9500 . ?
C6S H6S 0.9500 . ?
C7S C8S 1.3900 . ?
C7S C12S 1.3900 . ?
C7S H7S 0.9500 . ?
C8S C9S 1.3900 . ?
C8S H8S 0.9500 . ?
C9S C10S 1.3900 . ?
C9S H9S 0.9500 . ?
C10S C11S 1.3900 . ?
C10S H10S 0.9500 . ?
C11S C12S 1.3900 . ?
C11S H11S 0.9500 . ?
C12S H12S 0.9500 . ?
Ge1 O2 1.7900(19) . ?
Ge1 O3 1.7916(17) . ?
Ge1 O1 1.7988(19) . ?
Ge1 Ge4 2.4993(12) 3_666 ?
Ge2 O2 1.7787(19) . ?
Ge2 O5 1.7943(19) . ?
Ge2 O4 1.819(2) . ?
Ge2 Ge4 2.4821(14) . ?
Ge3 O3 1.7767(18) . ?
Ge3 O6 1.7926(18) . ?
Ge3 N1 1.998(2) . ?
Ge3 Ge4 2.4915(12) . ?
Ge4 Ge1 2.4993(12) 3_666 ?
N1 H1A 0.9100 . ?
N1 H1B 0.9100 . ?
N1 H1C 0.9100 . ?

loop_
_geom_hbond_atom_site_label_D
_geom_hbond_atom_site_label_H
_geom_hbond_atom_site_label_A
_geom_hbond_distance_DH
_geom_hbond_distance_HA
_geom_hbond_distance_DA
_geom_hbond_angle_DHA
_geom_hbond_site_symmetry_A
N1 H1A O4 0.91 2.11 3.007(3) 168.2 3_666
N1 H1A O2 0.91 2.43 2.911(3) 113.2 3_666
